data_1530365
loop_
_publ_author_name
'Mattes, R.'
'Mennemann, K.'
'Jaeckel, N.'
'Rieskamp, H.'
'Brockmeyer, H.J.'

_publ_section_title
;
 Structure and properties of the fluorine-rich oxofluoromolybdates Cs3
 (Mo2 O6 F3), (N H4)3 (Mo2 O2 F9) and (N H4)2 (Mo O F5)
;
_journal_name_full 'Journal of the Less-Common Metals'
_journal_page_first 199
_journal_page_last 212
_journal_volume 76
_journal_year 1980
_chemical_formula_sum 'F9 H13.78 Mo2 N3 O2.89'
_chemical_name_systematic '(N H4)3 (Mo2 O2 F9) (H2 O)0.89'
_space_group_IT_number 164
_symmetry_space_group_name_Hall '-P 3 2"'
_symmetry_space_group_name_H-M 'P -3 m 1'
_cell_angle_alpha 90
_cell_angle_beta 90
_cell_angle_gamma 120
_cell_formula_units_Z 9
_cell_length_a 20.438
_cell_length_b 20.438
_cell_length_c 8.096
_cell_volume 2928.720
_citation_journal_id_ASTM JCOMAH
_cod_data_source_file Mattes_JCOMAH_1980_508.cif
_cod_data_source_block H13.78F9Mo2N3O2.89
_cod_original_cell_volume 2928.72
_cod_original_formula_sum 'H13.78 F9 Mo2 N3 O2.89'
_cod_database_code 1530365

loop_
_symmetry_equiv_pos_as_xyz
x,y,z
-y,x-y,z
-x+y,-x,z
y,x,-z
-x,-x+y,-z
x-y,-y,-z
-x,-y,-z
y,-x+y,-z
x-y,x,-z
-y,-x,z
x,x-y,z
-x+y,y,z

loop_
_atom_site_label
_atom_site_type_symbol
_atom_site_fract_x
_atom_site_fract_y
_atom_site_fract_z
_atom_site_occupancy
_atom_site_U_iso_or_equiv
F5 F-1 0.5649 -0.4338 0.2804 1 0.0
O3 O-2 0.4341 -0.4341 0.372 1 0.0
F8 F-1 0.296 -0.1614 0.5741 1 0.0
F3 F-1 0.2322 -0.0977 0.7678 1 0.0
N4 N-3 0.2527 -0.2527 0.2461 1 0.0
O6 O-2 0.33333 0.66667 0.0646 1 0.0
F2 F-1 0.5 -0.5 0 1 0.0
F1 F-1 0.1625 -0.1625 0.4996 1 0.0
N2 N-3 0.3284 0.3284 0.5 1 0.0
O1 O-2 0.1114 -0.1114 0.0584 1 0.0
O5 O-2 0.33333 0.66667 0.0324 1 0.0
N3 N-3 0.3352 0.3352 0 1 0.0
Mo2 Mo+5 0.2019 -0.2019 0.7074 1 0.0
F4 F-1 0.5034 -0.3739 0.0794 1 0.0
Mo3 Mo+5 0.465 -0.465 0.2122 1 0.0
O4 O-2 0.33333 0.66667 -0.0005 1 0.0
Mo1 Mo+5 0.1375 -0.1375 0.2522 1 0.0
N1 N-3 0.5764 -0.5764 0.2435 1 0.0
F7 F-1 0.0477 -0.1688 0.3727 1 0.0
N5 N-3 0.0902 -0.0902 0.7182 0.5 0.0
O7 O-2 0 0 0.031 1 0.0
O2 O-2 0.2327 -0.2327 0.8578 1 0.0
F6 F-1 0.2378 -0.1091 0.2235 1 0.0
